data_7005979
loop_
_publ_author_name
'Anderson, Travis M.'
'Rodriguez, Mark A.'
'Bonhomme, Fran\,cois'
'Bixler, Joel N.'
'Alam, Todd M.'
'Nyman, May'

_publ_section_title
;
 An aqueous route to [Ta6O19]8- and solid-state studies of
 isostructural niobium and tantalum oxide complexes.
;
_journal_issue 40
_journal_name_full 'Dalton transactions (Cambridge, England : 2003)'
_journal_page_first 4517
_journal_page_last 4522
_journal_paper_doi 10.1039/b707636c
_journal_year 2007
_chemical_formula_moiety '2(H Nb6 O19) (14 Na) (30 H2O)'
_chemical_formula_sum 'H62 Na14 Nb12 O68'
_chemical_formula_weight 2587.28
_chemical_name_common 'heptasodium hexaniobate'
_space_group_IT_number 58
_symmetry_cell_setting orthorhombic
_symmetry_space_group_name_Hall '-P 2n 2'
_symmetry_space_group_name_H-M 'P m n n'
_atom_sites_solution_hydrogens geom
_atom_sites_solution_primary direct
_atom_sites_solution_secondary difmap
_audit_creation_method SHELXL-97
_cell_angle_alpha 90.00
_cell_angle_beta 90.00
_cell_angle_gamma 90.00
_cell_formula_units_Z 1
_cell_length_a 10.0632(5)
_cell_length_b 12.1301(7)
_cell_length_c 12.6705(7)
_cell_measurement_temperature 173(2)
_cell_volume 1546.66(15)
_computing_cell_refinement 'SMART 5.054 (Bruker, 1998)'
_computing_data_collection 'SMART 5.054 (Bruker, 1998)'
_computing_data_reduction 'SAINT+ 6.22 (Bruker, 2001)'
_computing_molecular_graphics 'SHELXTL 6.10 (Bruker, 2000)'
_computing_publication_material 'SHELXTL 6.10 (Bruker, 2000)'
_computing_structure_refinement 'XSHELL 4.02 (Bruker, 2000)'
_computing_structure_solution SIR97
_diffrn_ambient_temperature 173(2)
_diffrn_measured_fraction_theta_full 0.999
_diffrn_measured_fraction_theta_max 0.999
_diffrn_measurement_device_type 'Bruker AXS Smart-CCD'
_diffrn_measurement_method 'omega and phi scans'
_diffrn_radiation_monochromator graphite
_diffrn_radiation_source 'fine-focus sealed tube'
_diffrn_radiation_type MoK\a
_diffrn_radiation_wavelength 0.71069
_diffrn_reflns_av_R_equivalents 0.0214
_diffrn_reflns_av_sigmaI/netI 0.0133
_diffrn_reflns_limit_h_max 12
_diffrn_reflns_limit_h_min -12
_diffrn_reflns_limit_k_max 14
_diffrn_reflns_limit_k_min -14
_diffrn_reflns_limit_l_max 15
_diffrn_reflns_limit_l_min -14
_diffrn_reflns_number 10764
_diffrn_reflns_theta_full 25.26
_diffrn_reflns_theta_max 25.26
_diffrn_reflns_theta_min 2.32
_exptl_absorpt_coefficient_mu 2.369
_exptl_absorpt_correction_T_max 0.8240
_exptl_absorpt_correction_T_min 0.5178
_exptl_absorpt_correction_type empirical
_exptl_absorpt_process_details 'SADABS (Sheldrick, 1999)'
_exptl_crystal_colour colorless
_exptl_crystal_density_diffrn 2.778
_exptl_crystal_density_method 'not measured'
_exptl_crystal_description rod
_exptl_crystal_F_000 1252
_exptl_crystal_size_max 0.32
_exptl_crystal_size_mid 0.09
_exptl_crystal_size_min 0.09
_refine_diff_density_max 0.417
_refine_diff_density_min -0.473
_refine_diff_density_rms 0.124
_refine_ls_extinction_coef 0.00239(17)
_refine_ls_extinction_expression Fc^*^=kFc[1+0.001xFc^2^\l^3^/sin(2\q)]^-1/4^
_refine_ls_extinction_method SHELXL
_refine_ls_goodness_of_fit_ref 1.217
_refine_ls_hydrogen_treatment mixed
_refine_ls_matrix_type full
_refine_ls_number_parameters 150
_refine_ls_number_reflns 1489
_refine_ls_number_restraints 9
_refine_ls_restrained_S_all 1.215
_refine_ls_R_factor_all 0.0173
_refine_ls_R_factor_gt 0.0165
_refine_ls_shift/su_max 0.000
_refine_ls_shift/su_mean 0.000
_refine_ls_structure_factor_coef Fsqd
_refine_ls_weighting_details 'calc w=1/[\s^2^(Fo^2^)+(0.0260P)^2^+1.3250P] where P=(Fo^2^+2Fc^2^)/3'
_refine_ls_weighting_scheme calc
_refine_ls_wR_factor_gt 0.0479
_refine_ls_wR_factor_ref 0.0483
_reflns_number_gt 1447
_reflns_number_total 1489
_reflns_threshold_expression >2sigma(I)
_cod_data_source_file b707636c.txt
_cod_data_source_block HNa7Nb6
_cod_original_sg_symbol_Hall '-P 2n 2 '
_cod_database_code 7005979

loop_
_symmetry_equiv_pos_as_xyz
'x, y, z'
'-x+1/2, -y+1/2, z+1/2'
'x, -y, -z'
'-x+1/2, y+1/2, -z+1/2'
'-x, -y, -z'
'x-1/2, y-1/2, -z-1/2'
'-x, y, z'
'x-1/2, -y-1/2, z-1/2'

loop_
_atom_site_label
_atom_site_type_symbol
_atom_site_fract_x
_atom_site_fract_y
_atom_site_fract_z
_atom_site_U_iso_or_equiv
_atom_site_adp_type
_atom_site_occupancy
_atom_site_symmetry_multiplicity
_atom_site_calc_flag
_atom_site_refinement_flags
_atom_site_disorder_assembly
_atom_site_disorder_group
Nb1 Nb 0.67102(2) 0.633336(18) 0.028530(16) 0.01041(10) Uani 1 1 d . . .
Nb2 Nb 0.5000 0.45706(2) 0.18234(2) 0.00879(11) Uani 1 2 d S . .
Na1 Na 0.5000 0.73067(12) 0.24401(11) 0.0177(3) Uani 1 2 d S . .
Na2 Na 0.5000 0.99981(12) 0.18764(11) 0.0171(3) Uani 1 2 d S . .
Na3 Na 0.5000 1.21612(12) 0.34025(12) 0.0183(3) Uani 1 2 d S . .
Na4 Na 0.5000 0.5000 0.5000 0.0329(6) Uani 1 4 d S . .
O1 O 0.5000 0.5000 0.0000 0.0103(7) Uani 1 4 d S . .
O2 O 0.5000 0.4166(2) 0.31577(18) 0.0155(5) Uani 1 2 d S . .
O3 O 0.7781(2) 0.5000 0.0000 0.0118(5) Uani 1 2 d S . .
O4 O 0.79590(18) 0.73430(15) 0.05219(14) 0.0160(4) Uani 1 1 d . . .
O5 O 0.63441(17) 0.57932(14) 0.17323(12) 0.0111(3) Uani 1 1 d . . .
O6 O 0.63868(17) 0.64489(13) -0.12516(13) 0.0116(4) Uani 1 1 d . . .
O7 O 0.5000 0.7256(2) 0.04726(19) 0.0120(5) Uani 1 2 d S . .
O10 O 0.5000 1.0204(2) 0.3711(2) 0.0197(6) Uani 1 2 d SD . .
O11 O 0.5000 0.6895(2) 0.4230(2) 0.0227(6) Uani 1 2 d SD . .
O12 O 0.6576(2) 1.14091(17) 0.19625(19) 0.0286(5) Uani 1 1 d D . .
O13 O 0.66721(17) 0.86367(16) 0.21707(17) 0.0188(4) Uani 1 1 d D . .
O14 O 0.2680(13) 0.5338(13) 0.4881(17) 0.032(3) Uiso 0.25 1 d P . .
O14' O 0.2744(12) 0.510(2) 0.5176(12) 0.032(4) Uiso 0.25 1 d P . .
O15 O 0.5000 1.0535(5) -0.0057(5) 0.0415(18) Uani 0.50 2 d SP . .
H101 H 0.566(2) 1.006(2) 0.405(2) 0.031(4) Uiso 1 1 d D . .
H111 H 0.5659(10) 0.710(3) 0.457(2) 0.031(4) Uiso 1 1 d D . .
H121 H 0.724(2) 1.126(2) 0.232(2) 0.031(4) Uiso 1 1 d D . .
H122 H 0.665(3) 1.1999(18) 0.168(2) 0.031(4) Uiso 1 1 d D . .
H131 H 0.717(3) 0.876(3) 0.2677(18) 0.031(4) Uiso 1 1 d D . .
H132 H 0.709(3) 0.836(3) 0.1704(18) 0.031(4) Uiso 1 1 d D . .

loop_
_atom_site_aniso_label
_atom_site_aniso_U_11
_atom_site_aniso_U_22
_atom_site_aniso_U_33
_atom_site_aniso_U_23
_atom_site_aniso_U_13
_atom_site_aniso_U_12
Nb1 0.01170(15) 0.01032(15) 0.00922(15) 0.00000(8) -0.00055(8) -0.00358(8)
Nb2 0.00965(17) 0.00941(18) 0.00732(17) 0.00058(11) 0.000 0.000
Na1 0.0205(8) 0.0172(7) 0.0154(7) -0.0034(6) 0.000 0.000
Na2 0.0182(8) 0.0155(7) 0.0177(7) -0.0015(6) 0.000 0.000
Na3 0.0185(8) 0.0159(7) 0.0205(8) 0.0002(6) 0.000 0.000
Na4 0.0315(14) 0.0279(13) 0.0393(14) 0.0077(12) 0.000 0.000
O1 0.0117(17) 0.0119(17) 0.0073(16) 0.0010(14) 0.000 0.000
O2 0.0198(14) 0.0146(13) 0.0121(13) 0.0005(10) 0.000 0.000
O3 0.0089(12) 0.0129(12) 0.0136(12) -0.0007(10) 0.000 0.000
O4 0.0160(9) 0.0155(9) 0.0166(9) -0.0001(7) -0.0012(8) -0.0054(8)
O5 0.0114(8) 0.0119(8) 0.0098(8) -0.0006(7) -0.0006(7) -0.0014(7)
O6 0.0111(8) 0.0142(9) 0.0094(8) 0.0012(7) 0.0011(7) -0.0021(7)
O7 0.0113(12) 0.0136(13) 0.0111(12) -0.0009(10) 0.000 0.000
O10 0.0136(14) 0.0288(15) 0.0166(14) 0.0039(12) 0.000 0.000
O11 0.0217(15) 0.0300(16) 0.0164(14) -0.0059(12) 0.000 0.000
O12 0.0257(12) 0.0208(11) 0.0393(14) 0.0145(9) -0.0151(10) -0.0079(9)
O13 0.0147(10) 0.0222(11) 0.0195(11) -0.0069(8) -0.0029(8) 0.0022(7)
O15 0.088(6) 0.022(3) 0.015(3) 0.003(3) 0.000 0.000

loop_
_atom_type_symbol
_atom_type_description
_atom_type_scat_dispersion_real
_atom_type_scat_dispersion_imag
_atom_type_scat_source
H H 0.0000 0.0000 'International Tables Vol C Tables 4.2.6.8 and 6.1.1.4'
O O 0.0106 0.0060 'International Tables Vol C Tables 4.2.6.8 and 6.1.1.4'
Na Na 0.0362 0.0249 'International Tables Vol C Tables 4.2.6.8 and 6.1.1.4'
Nb Nb -2.0727 0.6215 'International Tables Vol C Tables 4.2.6.8 and 6.1.1.4'

loop_
_geom_angle_atom_site_label_1
_geom_angle_atom_site_label_2
_geom_angle_atom_site_label_3
_geom_angle
_geom_angle_site_symmetry_1
_geom_angle_site_symmetry_3
_geom_angle_publ_flag
O4 Nb1 O3 102.06(8) . . ?
O4 Nb1 O6 103.48(8) . . ?
O3 Nb1 O6 88.15(5) . . ?
O4 Nb1 O5 101.71(8) . . ?
O3 Nb1 O5 90.00(5) . . ?
O6 Nb1 O5 154.58(7) . . ?
O4 Nb1 O7 101.29(8) . . ?
O3 Nb1 O7 156.65(8) . . ?
O6 Nb1 O7 86.43(8) . . ?
O5 Nb1 O7 85.30(8) . . ?
O4 Nb1 O1 178.57(6) . . ?
O3 Nb1 O1 79.11(6) . . ?
O6 Nb1 O1 77.33(5) . . ?
O5 Nb1 O1 77.42(5) . . ?
O7 Nb1 O1 77.54(6) . . ?
O4 Nb1 Nb1 135.08(6) . 3_565 ?
O3 Nb1 Nb1 33.02(6) . 3_565 ?
O6 Nb1 Nb1 81.63(5) . 3_565 ?
O5 Nb1 Nb1 83.06(5) . 3_565 ?
O7 Nb1 Nb1 123.62(6) . 3_565 ?
O1 Nb1 Nb1 46.081(6) . 3_565 ?
O4 Nb1 Na1 89.05(6) . . ?
O3 Nb1 Na1 134.37(3) . . ?
O6 Nb1 Na1 132.45(5) . . ?
O5 Nb1 Na1 44.39(5) . . ?
O7 Nb1 Na1 46.03(7) . . ?
O1 Nb1 Na1 89.544(18) . . ?
Nb1 Nb1 Na1 120.57(2) 3_565 . ?
O2 Nb2 O6 100.10(8) . 5_665 ?
O2 Nb2 O6 100.10(8) . 3_565 ?
O6 Nb2 O6 88.47(10) 5_665 3_565 ?
O2 Nb2 O5 105.12(8) . . ?
O6 Nb2 O5 154.76(7) 5_665 . ?
O6 Nb2 O5 88.05(7) 3_565 . ?
O2 Nb2 O5 105.12(8) . 7_655 ?
O6 Nb2 O5 88.05(7) 5_665 7_655 ?
O6 Nb2 O5 154.76(7) 3_565 7_655 ?
O5 Nb2 O5 84.56(10) . 7_655 ?
O2 Nb2 O1 176.51(8) . . ?
O6 Nb2 O1 77.45(5) 5_665 . ?
O6 Nb2 O1 77.45(5) 3_565 . ?
O5 Nb2 O1 77.39(5) . . ?
O5 Nb2 O1 77.39(5) 7_655 . ?
O2 Nb2 Na1 92.95(9) . . ?
O6 Nb2 Na1 133.22(5) 5_665 . ?
O6 Nb2 Na1 133.22(5) 3_565 . ?
O5 Nb2 Na1 45.18(5) . . ?
O5 Nb2 Na1 45.18(5) 7_655 . ?
O1 Nb2 Na1 90.54(3) . . ?
O2 Nb2 Na3 39.41(9) . 1_545 ?
O6 Nb2 Na3 72.21(5) 5_665 1_545 ?
O6 Nb2 Na3 72.21(5) 3_565 1_545 ?
O5 Nb2 Na3 129.88(5) . 1_545 ?
O5 Nb2 Na3 129.88(5) 7_655 1_545 ?
O1 Nb2 Na3 137.10(3) . 1_545 ?
Na1 Nb2 Na3 132.36(4) . 1_545 ?
O11 Na1 O13 106.78(8) . . ?
O11 Na1 O13 106.78(8) . 7_655 ?
O13 Na1 O13 91.16(10) . 7_655 ?
O11 Na1 O5 101.33(8) . 7_655 ?
O13 Na1 O5 148.68(9) . 7_655 ?
O13 Na1 O5 93.77(6) 7_655 7_655 ?
O11 Na1 O5 101.33(8) . . ?
O13 Na1 O5 93.77(6) . . ?
O13 Na1 O5 148.68(9) 7_655 . ?
O5 Na1 O5 67.01(9) 7_655 . ?
O11 Na1 O7 166.19(11) . . ?
O13 Na1 O7 82.64(7) . . ?
O13 Na1 O7 82.64(7) 7_655 . ?
O5 Na1 O7 67.41(7) 7_655 . ?
O5 Na1 O7 67.41(7) . . ?
O11 Na1 Na2 114.75(9) . . ?
O13 Na1 Na2 45.58(5) . . ?
O13 Na1 Na2 45.58(5) 7_655 . ?
O5 Na1 Na2 130.82(6) 7_655 . ?
O5 Na1 Na2 130.82(6) . . ?
O7 Na1 Na2 79.06(7) . . ?
O11 Na1 Nb2 90.83(8) . . ?
O13 Na1 Nb2 129.30(5) . . ?
O13 Na1 Nb2 129.30(5) 7_655 . ?
O5 Na1 Nb2 35.59(4) 7_655 . ?
O5 Na1 Nb2 35.59(4) . . ?
O7 Na1 Nb2 75.35(7) . . ?
Na2 Na1 Nb2 154.41(5) . . ?
O11 Na1 Nb1 134.59(6) . 7_655 ?
O13 Na1 Nb1 118.54(7) . 7_655 ?
O13 Na1 Nb1 76.26(5) 7_655 7_655 ?
O5 Na1 Nb1 34.45(4) 7_655 7_655 ?
O5 Na1 Nb1 74.23(5) . 7_655 ?
O7 Na1 Nb1 36.62(3) . 7_655 ?
Na2 Na1 Nb1 99.55(4) . 7_655 ?
Nb2 Na1 Nb1 58.90(2) . 7_655 ?
O11 Na1 Nb1 134.59(6) . . ?
O13 Na1 Nb1 76.26(5) . . ?
O13 Na1 Nb1 118.54(7) 7_655 . ?
O5 Na1 Nb1 74.23(5) 7_655 . ?
O5 Na1 Nb1 34.45(4) . . ?
O7 Na1 Nb1 36.62(3) . . ?
Na2 Na1 Nb1 99.55(4) . . ?
Nb2 Na1 Nb1 58.90(2) . . ?
Nb1 Na1 Nb1 60.11(2) 7_655 . ?
O11 Na1 H132 116.8(6) . . ?
O13 Na1 H132 17.4(5) . . ?
O13 Na1 H132 100.8(7) 7_655 . ?
O5 Na1 H132 132.4(4) 7_655 . ?
O5 Na1 H132 78.0(6) . . ?
O7 Na1 H132 69.9(5) . . ?
Na2 Na1 H132 56.7(6) . . ?
Nb2 Na1 H132 113.0(5) . . ?
Nb1 Na1 H132 106.6(5) 7_655 . ?
Nb1 Na1 H132 58.9(4) . . ?
O12 Na2 O12 85.53(12) . 7_655 ?
O12 Na2 O10 82.83(9) . . ?
O12 Na2 O10 82.83(9) 7_655 . ?
O12 Na2 O13 168.03(10) . 7_655 ?
O12 Na2 O13 91.20(7) 7_655 7_655 ?
O10 Na2 O13 85.34(8) . 7_655 ?
O12 Na2 O13 91.20(7) . . ?
O12 Na2 O13 168.03(10) 7_655 . ?
O10 Na2 O13 85.34(8) . . ?
O13 Na2 O13 89.65(10) 7_655 . ?
O12 Na2 O15 104.06(13) . 5_675 ?
O12 Na2 O15 104.06(13) 7_655 5_675 ?
O10 Na2 O15 170.46(17) . 5_675 ?
O13 Na2 O15 87.90(12) 7_655 5_675 ?
O13 Na2 O15 87.90(12) . 5_675 ?
O12 Na2 O15 81.77(12) . . ?
O12 Na2 O15 81.77(12) 7_655 . ?
O10 Na2 O15 158.96(16) . . ?
O13 Na2 O15 109.20(11) 7_655 . ?
O13 Na2 O15 109.20(11) . . ?
O15 Na2 O15 30.6(3) 5_675 . ?
O12 Na2 Na3 51.87(7) . . ?
O12 Na2 Na3 51.87(7) 7_655 . ?
O10 Na2 Na3 47.47(8) . . ?
O13 Na2 Na3 117.66(6) 7_655 . ?
O13 Na2 Na3 117.66(6) . . ?
O15 Na2 Na3 142.07(15) 5_675 . ?
O15 Na2 Na3 111.49(15) . . ?
O12 Na2 Na1 134.89(6) . . ?
O12 Na2 Na1 134.89(6) 7_655 . ?
O10 Na2 Na1 83.80(8) . . ?
O13 Na2 Na1 44.83(5) 7_655 . ?
O13 Na2 Na1 44.83(5) . . ?
O15 Na2 Na1 86.66(15) 5_675 . ?
O15 Na2 Na1 117.24(14) . . ?
Na3 Na2 Na1 131.27(6) . . ?
O10 Na3 O2 177.91(11) . 1_565 ?
O10 Na3 O4 89.91(7) . 4_655 ?
O2 Na3 O4 88.93(6) 1_565 4_655 ?
O10 Na3 O4 89.91(7) . 6_566 ?
O2 Na3 O4 88.93(6) 1_565 6_566 ?
O4 Na3 O4 112.19(10) 4_655 6_566 ?
O10 Na3 O12 76.49(8) . 7_655 ?
O2 Na3 O12 105.12(8) 1_565 7_655 ?
O4 Na3 O12 158.40(8) 4_655 7_655 ?
O4 Na3 O12 84.88(6) 6_566 7_655 ?
O10 Na3 O12 76.49(8) . . ?
O2 Na3 O12 105.12(8) 1_565 . ?
O4 Na3 O12 84.88(6) 4_655 . ?
O4 Na3 O12 158.40(8) 6_566 . ?
O12 Na3 O12 75.74(10) 7_655 . ?
O10 Na3 Na2 45.75(7) . . ?
O2 Na3 Na2 136.34(8) 1_565 . ?
O4 Na3 Na2 113.48(5) 4_655 . ?
O4 Na3 Na2 113.48(5) 6_566 . ?
O12 Na3 Na2 45.33(5) 7_655 . ?
O12 Na3 Na2 45.33(5) . . ?
O10 Na3 Nb2 154.96(9) . 1_565 ?
O2 Na3 Nb2 27.13(6) 1_565 1_565 ?
O4 Na3 Nb2 103.74(6) 4_655 1_565 ?
O4 Na3 Nb2 103.74(6) 6_566 1_565 ?
O12 Na3 Nb2 83.83(6) 7_655 1_565 ?
O12 Na3 Nb2 83.83(6) . 1_565 ?
Na2 Na3 Nb2 109.22(5) . 1_565 ?
O10 Na3 Na4 140.20(8) . 1_565 ?
O2 Na3 Na4 37.71(6) 1_565 1_565 ?
O4 Na3 Na4 69.15(5) 4_655 1_565 ?
O4 Na3 Na4 69.15(5) 6_566 1_565 ?
O12 Na3 Na4 131.46(6) 7_655 1_565 ?
O12 Na3 Na4 131.46(6) . 1_565 ?
Na2 Na3 Na4 174.06(5) . 1_565 ?
Nb2 Na3 Na4 64.84(2) 1_565 1_565 ?
O14' Na4 O14' 12.9(6) 7_655 5_666 ?
O14' Na4 O14' 180.00(7) 7_655 3_566 ?
O14' Na4 O14' 167.1(6) 5_666 3_566 ?
O14' Na4 O14' 167.1(6) 7_655 . ?
O14' Na4 O14' 180.000(1) 5_666 . ?
O14' Na4 O14' 12.9(6) 3_566 . ?
O14' Na4 O14 11.5(5) 7_655 7_655 ?
O14' Na4 O14 13.2(5) 5_666 7_655 ?
O14' Na4 O14 168.5(5) 3_566 7_655 ?
O14' Na4 O14 166.8(5) . 7_655 ?
O14' Na4 O14 13.2(5) 7_655 5_666 ?
O14' Na4 O14 11.5(5) 5_666 5_666 ?
O14' Na4 O14 166.8(5) 3_566 5_666 ?
O14' Na4 O14 168.5(5) . 5_666 ?
O14 Na4 O14 21.2(7) 7_655 5_666 ?
O14' Na4 O14 166.8(5) 7_655 . ?
O14' Na4 O14 168.5(5) 5_666 . ?
O14' Na4 O14 13.2(5) 3_566 . ?
O14' Na4 O14 11.5(5) . . ?
O14 Na4 O14 158.8(7) 7_655 . ?
O14 Na4 O14 180.000(1) 5_666 . ?
O14' Na4 O14 168.5(5) 7_655 3_566 ?
O14' Na4 O14 166.8(5) 5_666 3_566 ?
O14' Na4 O14 11.5(5) 3_566 3_566 ?
O14' Na4 O14 13.2(5) . 3_566 ?
O14 Na4 O14 180.000(1) 7_655 3_566 ?
O14 Na4 O14 158.8(7) 5_666 3_566 ?
O14 Na4 O14 21.2(7) . 3_566 ?
O14' Na4 O11 89.3(8) 7_655 . ?
O14' Na4 O11 90.7(8) 5_666 . ?
O14' Na4 O11 90.7(8) 3_566 . ?
O14' Na4 O11 89.3(8) . . ?
O14 Na4 O11 79.4(3) 7_655 . ?
O14 Na4 O11 100.6(3) 5_666 . ?
O14 Na4 O11 79.4(3) . . ?
O14 Na4 O11 100.6(3) 3_566 . ?
O14' Na4 O11 90.7(8) 7_655 5_666 ?
O14' Na4 O11 89.3(8) 5_666 5_666 ?
O14' Na4 O11 89.3(8) 3_566 5_666 ?
O14' Na4 O11 90.7(8) . 5_666 ?
O14 Na4 O11 100.6(3) 7_655 5_666 ?
O14 Na4 O11 79.4(3) 5_666 5_666 ?
O14 Na4 O11 100.6(3) . 5_666 ?
O14 Na4 O11 79.4(3) 3_566 5_666 ?
O11 Na4 O11 180.00(5) . 5_666 ?
O14' Na4 O2 83.6(3) 7_655 5_666 ?
O14' Na4 O2 96.4(3) 5_666 5_666 ?
O14' Na4 O2 96.4(3) 3_566 5_666 ?
O14' Na4 O2 83.6(3) . 5_666 ?
O14 Na4 O2 89.4(6) 7_655 5_666 ?
O14 Na4 O2 90.6(6) 5_666 5_666 ?
O14 Na4 O2 89.4(6) . 5_666 ?
O14 Na4 O2 90.6(6) 3_566 5_666 ?
O11 Na4 O2 89.55(8) . 5_666 ?
O11 Na4 O2 90.45(8) 5_666 5_666 ?
O14' Na4 O2 96.4(3) 7_655 . ?
O14' Na4 O2 83.6(3) 5_666 . ?
O14' Na4 O2 83.6(3) 3_566 . ?
O14' Na4 O2 96.4(3) . . ?
O14 Na4 O2 90.6(6) 7_655 . ?
O14 Na4 O2 89.4(6) 5_666 . ?
O14 Na4 O2 90.6(6) . . ?
O14 Na4 O2 89.4(6) 3_566 . ?
O11 Na4 O2 90.45(8) . . ?
O11 Na4 O2 89.55(8) 5_666 . ?
O2 Na4 O2 180.0 5_666 . ?
Nb2 O1 Nb2 180.000(14) . 5_665 ?
Nb2 O1 Nb1 90.073(7) . . ?
Nb2 O1 Nb1 89.927(7) 5_665 . ?
Nb2 O1 Nb1 89.927(7) . 5_665 ?
Nb2 O1 Nb1 90.073(7) 5_665 5_665 ?
Nb1 O1 Nb1 180.0 . 5_665 ?
Nb2 O1 Nb1 89.927(7) . 3_565 ?
Nb2 O1 Nb1 90.073(7) 5_665 3_565 ?
Nb1 O1 Nb1 87.838(12) . 3_565 ?
Nb1 O1 Nb1 92.162(11) 5_665 3_565 ?
Nb2 O1 Nb1 90.073(7) . 7_655 ?
Nb2 O1 Nb1 89.927(7) 5_665 7_655 ?
Nb1 O1 Nb1 92.162(12) . 7_655 ?
Nb1 O1 Nb1 87.838(11) 5_665 7_655 ?
Nb1 O1 Nb1 180.000(7) 3_565 7_655 ?
Nb2 O2 Na3 113.46(12) . 1_545 ?
Nb2 O2 Na4 140.37(13) . . ?
Na3 O2 Na4 106.17(9) 1_545 . ?
Nb1 O3 Nb1 113.95(11) 3_565 . ?
Nb1 O4 Na3 128.12(10) . 6_656 ?
Nb1 O5 Nb2 114.97(8) . . ?
Nb1 O5 Na1 101.16(8) . . ?
Nb2 O5 Na1 99.22(7) . . ?
Nb1 O6 Nb2 115.29(8) . 5_665 ?
Nb1 O7 Nb1 112.75(11) . 7_655 ?
Nb1 O7 Na1 97.35(8) . . ?
Nb1 O7 Na1 97.35(8) 7_655 . ?
Na2 O10 Na3 86.78(10) . . ?
Na2 O10 H101 120(2) . . ?
Na3 O10 H101 107(2) . . ?
Na1 O11 Na4 125.40(12) . . ?
Na1 O11 H111 116(2) . . ?
Na4 O11 H111 94(2) . . ?
Na2 O12 Na3 82.81(8) . . ?
Na2 O12 H121 115(2) . . ?
Na3 O12 H121 100(2) . . ?
Na2 O12 H122 134(2) . . ?
Na3 O12 H122 93(2) . . ?
H121 O12 H122 111(2) . . ?
Na1 O13 Na2 89.59(7) . . ?
Na1 O13 H131 116(2) . . ?
Na2 O13 H131 115(2) . . ?
Na1 O13 H132 101(2) . . ?
Na2 O13 H132 123(2) . . ?
H131 O13 H132 109(2) . . ?
O14' O14 O14 28.6(18) 3_566 3_566 ?
O14' O14 Na4 74(2) 3_566 . ?
O14 O14 Na4 79.4(3) 3_566 . ?
O14' O14' O14 53(4) 3_566 3_566 ?
O14' O14' Na4 83.6(3) 3_566 . ?
O14 O14' Na4 93(3) 3_566 . ?
O15 O15 Na2 80.7(5) 5_675 5_675 ?
O15 O15 Na2 68.7(5) 5_675 . ?
Na2 O15 Na2 149.4(3) 5_675 . ?

loop_
_geom_bond_atom_site_label_1
_geom_bond_atom_site_label_2
_geom_bond_distance
_geom_bond_site_symmetry_2
_geom_bond_publ_flag
Nb1 O4 1.7801(17) . ?
Nb1 O3 1.9766(13) . ?
Nb1 O6 1.9793(17) . ?
Nb1 O5 1.9815(16) . ?
Nb1 O7 2.0669(14) . ?
Nb1 O1 2.3892(2) . ?
Nb1 Nb1 3.3146(5) 3_565 ?
Nb1 Na1 3.4366(12) . ?
Nb2 O2 1.761(2) . ?
Nb2 O6 2.0005(17) 5_665 ?
Nb2 O6 2.0005(17) 3_565 ?
Nb2 O5 2.0105(17) . ?
Nb2 O5 2.0105(17) 7_655 ?
Nb2 O1 2.3683(3) . ?
Nb2 Na1 3.4096(14) . ?
Nb2 Na3 3.5419(15) 1_545 ?
Na1 O11 2.323(3) . ?
Na1 O13 2.356(2) . ?
Na1 O13 2.356(2) 7_655 ?
Na1 O5 2.450(2) 7_655 ?
Na1 O5 2.450(2) . ?
Na1 O7 2.494(3) . ?
Na1 Na2 3.342(2) . ?
Na1 Nb1 3.4366(12) 7_655 ?
Na1 H132 2.63(3) . ?
Na2 O12 2.336(2) . ?
Na2 O12 2.336(2) 7_655 ?
Na2 O10 2.338(3) . ?
Na2 O13 2.387(2) 7_655 ?
Na2 O13 2.387(2) . ?
Na2 O15 2.394(6) 5_675 ?
Na2 O15 2.535(6) . ?
Na2 Na3 3.259(2) . ?
Na3 O10 2.406(3) . ?
Na3 O2 2.451(3) 1_565 ?
Na3 O4 2.4748(19) 4_655 ?
Na3 O4 2.4748(19) 6_566 ?
Na3 O12 2.584(3) 7_655 ?
Na3 O12 2.584(3) . ?
Na3 Nb2 3.5419(15) 1_565 ?
Na3 Na4 3.9944(15) 1_565 ?
Na4 O14' 2.285(12) 7_655 ?
Na4 O14' 2.285(12) 5_666 ?
Na4 O14' 2.285(12) 3_566 ?
Na4 O14' 2.285(12) . ?
Na4 O14 2.375(14) 7_655 ?
Na4 O14 2.375(14) 5_666 ?
Na4 O14 2.375(14) . ?
Na4 O14 2.375(14) 3_566 ?
Na4 O11 2.497(3) . ?
Na4 O11 2.497(3) 5_666 ?
Na4 O2 2.544(2) 5_666 ?
Na4 O2 2.544(2) . ?
O1 Nb2 2.3683(3) 5_665 ?
O1 Nb1 2.3892(2) 5_665 ?
O1 Nb1 2.3892(2) 3_565 ?
O1 Nb1 2.3892(2) 7_655 ?
O2 Na3 2.451(3) 1_545 ?
O3 Nb1 1.9766(13) 3_565 ?
O4 Na3 2.4748(19) 6_656 ?
O6 Nb2 2.0005(17) 5_665 ?
O7 Nb1 2.0669(14) 7_655 ?
O10 H101 0.805(18) . ?
O11 H111 0.825(15) . ?
O12 H121 0.828(17) . ?
O12 H122 0.802(17) . ?
O13 H131 0.828(17) . ?
O13 H132 0.801(17) . ?
O14 O14' 0.54(2) 3_566 ?
O14 O14 0.88(3) 3_566 ?
O14' O14' 0.51(2) 3_566 ?
O14' O14 0.54(2) 3_566 ?
O15 O15 1.307(12) 5_675 ?
O15 Na2 2.394(6) 5_675 ?
